data_4112750
loop_
_publ_author_name
'Vincent Lavallo'
'John Mafhouz'
'Yves Canac'
'Bruno Donnadieu'
'Wolfgand W. Schoeller'

_publ_contact_author 'Prof Guy Bertrand'
_publ_contact_author_address
;
UCR-CNRS
Joint Research Chemistry
Laboratory
University of California
(UMR 2282)
University of California
Riverside, CA 92521 USA
;
_publ_contact_author_email ' gbertrand@maill.ucr.edu  '
_publ_contact_author_fax '(909) 787 4713'
_publ_section_title
;
 Synthesis, Reactivity, and Ligand Properties of a Stable Alkyl Carbene
;
_journal_name_full 'Journal of the American Chemical Society'
_journal_page_first 8670
_journal_page_last 8671
_journal_paper_doi 10.1021/ja047503f
_journal_volume 126
_journal_year 2004
_chemical_formula_sum 'C15 H29 N O2'
_chemical_formula_weight 255.39
_chemical_name_systematic
;
 ?
;
_space_group_IT_number 14
_symmetry_cell_setting monoclinic
_symmetry_space_group_name_Hall '-P 2ybc'
_symmetry_space_group_name_H-M 'P 1 21/c 1'
_atom_sites_solution_hydrogens geom
_atom_sites_solution_primary direct
_atom_sites_solution_secondary difmap
_audit_creation_method SHELXL-97
_cell_angle_alpha 90.00
_cell_angle_beta 113.926(3)
_cell_angle_gamma 90.00
_cell_formula_units_Z 4
_cell_length_a 15.367(2)
_cell_length_b 8.8154(14)
_cell_length_c 12.4772(19)
_cell_measurement_temperature 223(2)
_cell_volume 1545.0(4)
_computing_cell_refinement 'Bruker SMART'
_computing_data_collection 'Bruker SMART'
_computing_data_reduction 'Bruker SAINT'
_computing_molecular_graphics 'ORTEP 3'
_computing_publication_material 'Bruker SHELXTL'
_computing_structure_refinement 'SHELXL-97 (Sheldrick, 1997)'
_computing_structure_solution 'SHELXS-97 (Sheldrick, 1990)'
_diffrn_ambient_temperature 223(2)
_diffrn_measured_fraction_theta_full 0.965
_diffrn_measured_fraction_theta_max 0.965
_diffrn_measurement_device_type 'CCD area detector'
_diffrn_measurement_method 'phi and omega scans'
_diffrn_radiation_monochromator graphite
_diffrn_radiation_source 'fine-focus sealed tube'
_diffrn_radiation_type MoK\a
_diffrn_radiation_wavelength 0.71073
_diffrn_reflns_av_R_equivalents 0.0316
_diffrn_reflns_av_sigmaI/netI 0.0350
_diffrn_reflns_limit_h_max 21
_diffrn_reflns_limit_h_min -21
_diffrn_reflns_limit_k_max 12
_diffrn_reflns_limit_k_min -11
_diffrn_reflns_limit_l_max 17
_diffrn_reflns_limit_l_min -15
_diffrn_reflns_number 13015
_diffrn_reflns_theta_full 30.50
_diffrn_reflns_theta_max 30.50
_diffrn_reflns_theta_min 1.79
_exptl_absorpt_coefficient_mu 0.071
_exptl_absorpt_correction_T_max 0.9852
_exptl_absorpt_correction_T_min 0.9693
_exptl_absorpt_correction_type multi-scan
_exptl_absorpt_process_details 'Bruker SADABS'
_exptl_crystal_colour colorless
_exptl_crystal_density_diffrn 1.098
_exptl_crystal_description 'prism frag'
_exptl_crystal_F_000 568
_exptl_crystal_size_max 0.44
_exptl_crystal_size_mid 0.30
_exptl_crystal_size_min 0.21
_refine_diff_density_max 0.274
_refine_diff_density_min -0.155
_refine_diff_density_rms 0.040
_refine_ls_extinction_method none
_refine_ls_goodness_of_fit_ref 1.043
_refine_ls_hydrogen_treatment mixed
_refine_ls_matrix_type full
_refine_ls_number_parameters 184
_refine_ls_number_reflns 4547
_refine_ls_number_restraints 0
_refine_ls_restrained_S_all 1.043
_refine_ls_R_factor_all 0.0584
_refine_ls_R_factor_gt 0.0434
_refine_ls_shift/su_max 0.003
_refine_ls_shift/su_mean 0.001
_refine_ls_structure_factor_coef Fsqd
_refine_ls_weighting_details 'calc w=1/[\s^2^(Fo^2^)+(0.0652P)^2^+0.0905P] where P=(Fo^2^+2Fc^2^)/3'
_refine_ls_weighting_scheme calc
_refine_ls_wR_factor_gt 0.1083
_refine_ls_wR_factor_ref 0.1178
_reflns_number_gt 3726
_reflns_number_total 4547
_reflns_threshold_expression >2sigma(I)
_cod_data_source_file ja047503fsi20040429_013312_3.cif
_cod_data_source_block 5
_cod_original_sg_symbol_H-M ' P 1 21/c 1'
_cod_database_code 4112750

loop_
_symmetry_equiv_pos_as_xyz
'x, y, z'
'-x, y+1/2, -z+1/2'
'-x, -y, -z'
'x, -y-1/2, z-1/2'

loop_
_atom_site_label
_atom_site_type_symbol
_atom_site_fract_x
_atom_site_fract_y
_atom_site_fract_z
_atom_site_U_iso_or_equiv
_atom_site_adp_type
_atom_site_occupancy
_atom_site_symmetry_multiplicity
_atom_site_calc_flag
_atom_site_refinement_flags
N1 N 0.70566(8) 0.41276(12) 0.87182(10) 0.0248(2) Uani 1 1 d .
O1 O 0.86534(9) 0.69074(12) 0.97799(11) 0.0452(3) Uani 1 1 d .
O2 O 0.90833(8) 0.56755(12) 1.14877(10) 0.0392(3) Uani 1 1 d .
C1 C 0.79568(9) 0.33914(14) 0.90209(11) 0.0239(2) Uani 1 1 d .
C2 C 0.86202(10) 0.40898(17) 0.85543(13) 0.0321(3) Uani 1 1 d .
C3 C 0.88739(9) 0.42228(15) 0.98439(12) 0.0283(3) Uani 1 1 d .
C4 C 0.79954(10) 0.16354(14) 0.91832(12) 0.0315(3) Uani 1 1 d .
C5 C 0.71516(14) 0.09150(17) 0.81762(17) 0.0469(4) Uani 1 1 d .
H5A H 0.7179 -0.0179 0.8268 0.070 Uiso 1 1 calc R
H5B H 0.7179 0.1178 0.7436 0.070 Uiso 1 1 calc R
H5C H 0.6561 0.1290 0.8186 0.070 Uiso 1 1 calc R
C6 C 0.88991(14) 0.09236(19) 0.9155(2) 0.0528(5) Uani 1 1 d .
H6A H 0.9456 0.1421 0.9729 0.079 Uiso 1 1 calc R
H6B H 0.8893 0.1049 0.8380 0.079 Uiso 1 1 calc R
H6C H 0.8918 -0.0148 0.9338 0.079 Uiso 1 1 calc R
C7 C 0.79813(18) 0.12053(19) 1.03596(17) 0.0531(5) Uani 1 1 d .
H7A H 0.7409 0.1603 1.0405 0.080 Uiso 1 1 calc R
H7B H 0.8536 0.1629 1.0990 0.080 Uiso 1 1 calc R
H7C H 0.7990 0.0109 1.0433 0.080 Uiso 1 1 calc R
C8 C 0.88410(9) 0.57488(15) 1.03236(12) 0.0303(3) Uani 1 1 d .
C9 C 0.90868(13) 0.71048(19) 1.20550(16) 0.0481(4) Uani 1 1 d .
H9A H 0.9565 0.7767 1.1985 0.072 Uiso 1 1 calc R
H9B H 0.9232 0.6930 1.2877 0.072 Uiso 1 1 calc R
H9C H 0.8466 0.7578 1.1684 0.072 Uiso 1 1 calc R
C10 C 0.65266(10) 0.45743(17) 0.74841(12) 0.0331(3) Uani 1 1 d .
H10 H 0.6827 0.4019 0.7033 0.040 Uiso 1 1 calc R
C11 C 0.54753(11) 0.4108(2) 0.69518(15) 0.0465(4) Uani 1 1 d .
H11A H 0.5422 0.3038 0.7097 0.070 Uiso 1 1 calc R
H11B H 0.5208 0.4292 0.6113 0.070 Uiso 1 1 calc R
H11C H 0.5130 0.4699 0.7308 0.070 Uiso 1 1 calc R
C12 C 0.65932(14) 0.6266(2) 0.72254(18) 0.0552(5) Uani 1 1 d .
H12A H 0.6196 0.6851 0.7510 0.083 Uiso 1 1 calc R
H12B H 0.6377 0.6413 0.6386 0.083 Uiso 1 1 calc R
H12C H 0.7249 0.6601 0.7617 0.083 Uiso 1 1 calc R
C13 C 0.58992(12) 0.3434(2) 0.96253(16) 0.0483(4) Uani 1 1 d .
H13A H 0.5308 0.3796 0.9020 0.072 Uiso 1 1 calc R
H13B H 0.5860 0.3486 1.0381 0.072 Uiso 1 1 calc R
H13C H 0.6006 0.2391 0.9461 0.072 Uiso 1 1 calc R
C14 C 0.67275(10) 0.44274(16) 0.96461(13) 0.0313(3) Uani 1 1 d .
H14 H 0.7273 0.4190 1.0393 0.038 Uiso 1 1 calc R
C15 C 0.64746(14) 0.6080(2) 0.9740(2) 0.0524(5) Uani 1 1 d .
H15A H 0.6994 0.6727 0.9767 0.079 Uiso 1 1 calc R
H15B H 0.6369 0.6219 1.0449 0.079 Uiso 1 1 calc R
H15C H 0.5901 0.6345 0.9064 0.079 Uiso 1 1 calc R
H3 H 0.9357(12) 0.3624(17) 1.0362(14) 0.026(4) Uiso 1 1 d .
H2B H 0.8429(11) 0.502(2) 0.8136(15) 0.028(4) Uiso 1 1 d .
H2A H 0.9016(14) 0.351(2) 0.8328(17) 0.044(5) Uiso 1 1 d .

loop_
_atom_site_aniso_label
_atom_site_aniso_U_11
_atom_site_aniso_U_22
_atom_site_aniso_U_33
_atom_site_aniso_U_23
_atom_site_aniso_U_13
_atom_site_aniso_U_12
N1 0.0211(4) 0.0281(5) 0.0254(5) 0.0019(4) 0.0097(4) 0.0043(4)
O1 0.0555(7) 0.0293(5) 0.0476(7) 0.0011(4) 0.0178(5) -0.0046(5)
O2 0.0430(6) 0.0365(6) 0.0362(6) -0.0047(4) 0.0142(5) -0.0033(4)
C1 0.0217(5) 0.0240(5) 0.0253(6) 0.0002(4) 0.0086(4) 0.0024(4)
C2 0.0268(6) 0.0384(7) 0.0346(7) 0.0001(6) 0.0162(5) 0.0014(5)
C3 0.0210(5) 0.0303(6) 0.0316(7) 0.0008(5) 0.0084(5) 0.0017(5)
C4 0.0344(6) 0.0227(5) 0.0346(7) -0.0003(5) 0.0111(6) 0.0048(5)
C5 0.0496(9) 0.0280(7) 0.0529(10) -0.0072(7) 0.0102(8) -0.0043(6)
C6 0.0475(9) 0.0342(7) 0.0730(13) -0.0046(8) 0.0207(9) 0.0157(7)
C7 0.0816(13) 0.0320(7) 0.0465(10) 0.0131(7) 0.0269(10) 0.0053(8)
C8 0.0215(5) 0.0302(6) 0.0370(7) -0.0021(5) 0.0095(5) -0.0054(5)
C9 0.0553(9) 0.0435(8) 0.0464(9) -0.0141(7) 0.0215(8) -0.0069(7)
C10 0.0271(6) 0.0393(7) 0.0277(6) 0.0080(5) 0.0057(5) 0.0053(5)
C11 0.0293(7) 0.0616(10) 0.0365(8) 0.0028(7) 0.0009(6) 0.0048(7)
C12 0.0524(10) 0.0461(9) 0.0603(11) 0.0276(8) 0.0158(9) 0.0099(8)
C13 0.0391(8) 0.0647(11) 0.0508(10) -0.0059(8) 0.0282(7) -0.0112(8)
C14 0.0256(6) 0.0385(7) 0.0331(7) -0.0053(5) 0.0153(5) -0.0005(5)
C15 0.0454(9) 0.0465(9) 0.0711(12) -0.0177(8) 0.0295(9) 0.0068(8)

loop_
_atom_type_symbol
_atom_type_description
_atom_type_scat_dispersion_real
_atom_type_scat_dispersion_imag
_atom_type_scat_source
C C 0.0033 0.0016 'International Tables Vol C Tables 4.2.6.8 and 6.1.1.4'
H H 0.0000 0.0000 'International Tables Vol C Tables 4.2.6.8 and 6.1.1.4'
N N 0.0061 0.0033 'International Tables Vol C Tables 4.2.6.8 and 6.1.1.4'
O O 0.0106 0.0060 'International Tables Vol C Tables 4.2.6.8 and 6.1.1.4'

loop_
_geom_angle_atom_site_label_1
_geom_angle_atom_site_label_2
_geom_angle_atom_site_label_3
_geom_angle
C1 N1 C14 118.67(10)
C1 N1 C10 117.50(11)
C14 N1 C10 123.81(11)
C8 O2 C9 115.55(13)
N1 C1 C2 116.63(11)
N1 C1 C3 118.78(10)
C2 C1 C3 58.90(9)
N1 C1 C4 117.75(11)
C2 C1 C4 117.59(11)
C3 C1 C4 114.01(10)
C1 C2 C3 62.36(9)
C1 C2 H2B 117.4(10)
C3 C2 H2B 114.2(10)
C1 C2 H2A 121.8(12)
C3 C2 H2A 117.1(12)
H2B C2 H2A 114.0(16)
C8 C3 C2 117.92(12)
C8 C3 C1 121.74(11)
C2 C3 C1 58.74(9)
C8 C3 H3 112.6(10)
C2 C3 H3 119.3(10)
C1 C3 H3 116.6(10)
C7 C4 C5 110.44(15)
C7 C4 C6 106.63(15)
C5 C4 C6 106.51(13)
C7 C4 C1 110.93(11)
C5 C4 C1 109.30(11)
C6 C4 C1 112.91(13)
C4 C5 H5A 109.5
C4 C5 H5B 109.5
H5A C5 H5B 109.5
C4 C5 H5C 109.5
H5A C5 H5C 109.5
H5B C5 H5C 109.5
C4 C6 H6A 109.5
C4 C6 H6B 109.5
H6A C6 H6B 109.5
C4 C6 H6C 109.5
H6A C6 H6C 109.5
H6B C6 H6C 109.5
C4 C7 H7A 109.5
C4 C7 H7B 109.5
H7A C7 H7B 109.5
C4 C7 H7C 109.5
H7A C7 H7C 109.5
H7B C7 H7C 109.5
O1 C8 O2 123.42(13)
O1 C8 C3 125.92(13)
O2 C8 C3 110.63(11)
O2 C9 H9A 109.5
O2 C9 H9B 109.5
H9A C9 H9B 109.5
O2 C9 H9C 109.5
H9A C9 H9C 109.5
H9B C9 H9C 109.5
N1 C10 C11 114.82(13)
N1 C10 C12 115.01(13)
C11 C10 C12 108.50(13)
N1 C10 H10 105.9
C11 C10 H10 105.9
C12 C10 H10 105.9
C10 C11 H11A 109.5
C10 C11 H11B 109.5
H11A C11 H11B 109.5
C10 C11 H11C 109.5
H11A C11 H11C 109.5
H11B C11 H11C 109.5
C10 C12 H12A 109.5
C10 C12 H12B 109.5
H12A C12 H12B 109.5
C10 C12 H12C 109.5
H12A C12 H12C 109.5
H12B C12 H12C 109.5
C14 C13 H13A 109.5
C14 C13 H13B 109.5
H13A C13 H13B 109.5
C14 C13 H13C 109.5
H13A C13 H13C 109.5
H13B C13 H13C 109.5
N1 C14 C15 114.47(13)
N1 C14 C13 115.68(12)
C15 C14 C13 108.11(13)
N1 C14 H14 105.9
C15 C14 H14 105.9
C13 C14 H14 105.9
C14 C15 H15A 109.5
C14 C15 H15B 109.5
H15A C15 H15B 109.5
C14 C15 H15C 109.5
H15A C15 H15C 109.5
H15B C15 H15C 109.5

loop_
_geom_bond_atom_site_label_1
_geom_bond_atom_site_label_2
_geom_bond_distance
N1 C1 1.4331(16)
N1 C14 1.4633(17)
N1 C10 1.4738(17)
O1 C8 1.1949(18)
O2 C8 1.3468(18)
O2 C9 1.4442(19)
C1 C2 1.4961(19)
C1 C3 1.5504(18)
C1 C4 1.5591(16)
C2 C3 1.499(2)
C2 H2B 0.950(18)
C2 H2A 0.92(2)
C3 C8 1.4815(18)
C3 H3 0.927(16)
C4 C7 1.525(2)
C4 C5 1.530(2)
C4 C6 1.537(2)
C5 H5A 0.9700
C5 H5B 0.9700
C5 H5C 0.9700
C6 H6A 0.9700
C6 H6B 0.9700
C6 H6C 0.9700
C7 H7A 0.9700
C7 H7B 0.9700
C7 H7C 0.9700
C9 H9A 0.9700
C9 H9B 0.9700
C9 H9C 0.9700
C10 C11 1.533(2)
C10 C12 1.538(2)
C10 H10 0.9900
C11 H11A 0.9700
C11 H11B 0.9700
C11 H11C 0.9700
C12 H12A 0.9700
C12 H12B 0.9700
C12 H12C 0.9700
C13 C14 1.537(2)
C13 H13A 0.9700
C13 H13B 0.9700
C13 H13C 0.9700
C14 C15 1.525(2)
C14 H14 0.9900
C15 H15A 0.9700
C15 H15B 0.9700
C15 H15C 0.9700
